data_1544297
loop_
_publ_author_name
'Dash, Subhashree P.'
'Panda, Alok K.'
'Dhaka, Sarita'
'Pasayat, Sagarika'
'Biswas, Ashis'
'Maurya, Mannar R.'
'Majhi, Paresh Kumar'
'Crochet, Aur\'elien'
'Dinda, Rupam'

_publ_section_title
;
 A study of DNA/BSA interaction and catalytic potential of
 oxidovanadium(v) complexes with ONO donor ligands.
;
_journal_issue 45
_journal_name_full 'Dalton transactions (Cambridge, England : 2003)'
_journal_page_first 18292
_journal_page_last 18307
_journal_paper_doi 10.1039/c6dt03228a
_journal_volume 45
_journal_year 2016
_chemical_formula_moiety '(C10 H8 N2){(C18 H12 N2 O3)(C2 H5 O)O V}2'
_chemical_formula_sum 'C50 H42 N6 O10 V2'
_chemical_formula_weight 988.77
_chemical_name_systematic
;
bis[oxovadnadium (Z)-2-hydroxy-N-((E)-(2-oxidonaphthalen-1-yl)methylene)benzohydrazonate
ethanoate] 4,4'-bipyridine
;
_space_group_crystal_system tetragonal
_space_group_IT_number 85
_space_group_name_Hall '-P 4a'
_space_group_name_H-M_alt 'P 4/n'
_symmetry_space_group_name_Hall '-P 4a'
_symmetry_space_group_name_H-M 'P 4/n :2'
_atom_sites_solution_hydrogens mixed
_audit_creation_method SHELXL-2013
_audit_update_record
;
2016-05-31 deposited with the CCDC.
2016-10-17 downloaded from the CCDC.
;
_cell_angle_alpha 90
_cell_angle_beta 90
_cell_angle_gamma 90
_cell_formula_units_Z 4
_cell_length_a 21.5608(3)
_cell_length_b 21.5608(3)
_cell_length_c 10.1344(3)
_cell_measurement_reflns_used 6418
_cell_measurement_temperature 99.9(3)
_cell_measurement_theta_max 66.4769
_cell_measurement_theta_min 11.0923
_cell_volume 4711.16(17)
_computing_cell_refinement
;
CrysAlisPro, Agilent Technologies,
Version 1.171.36.18t (release 05-06-2012 CrysAlis171 .NET)
(compiled Jun  5 2012,17:40:27)
;
_computing_data_collection
;
CrysAlisPro, Agilent Technologies,
Version 1.171.36.18t (release 05-06-2012 CrysAlis171 .NET)
(compiled Jun  5 2012,17:40:27)
;
_computing_data_reduction
;
CrysAlisPro, Agilent Technologies,
Version 1.171.36.18t (release 05-06-2012 CrysAlis171 .NET)
(compiled Jun  5 2012,17:40:27)
;
_computing_molecular_graphics
;
O. V. Dolomanov, L. J. Bourhis, R. J. Gildea, J. A. K. Howard and H. Puschmann,
OLEX2: a complete structure solution, refinement and analysis program.
J. Appl. Cryst. (2009). 42, 339-341.
;
_computing_publication_material
;
O. V. Dolomanov, L. J. Bourhis, R. J. Gildea, J. A. K. Howard and H. Puschmann,
OLEX2: a complete structure solution, refinement and analysis program.
J. Appl. Cryst. (2009). 42, 339-341.
;
_computing_structure_refinement
;
SHELXL, G.M. Sheldrick, Acta Cryst.
(2008). A64, 112-122
;
_diffrn_ambient_temperature 99.9(2)
_diffrn_measured_fraction_theta_full 0.966
_diffrn_measured_fraction_theta_max 0.987
_diffrn_measurement_details
;
  1 omega    9.00   37.00   1.0000   15.0000
omega____ theta____ kappa____ phi______ frames
    -      -54.6574  -19.0000 -150.0000 28

  2 omega -147.00  -71.00   1.0000   15.0000
omega____ theta____ kappa____ phi______ frames
    -      -54.6574  -19.0000 -150.0000 76

  3 omega  101.00  147.00   1.0000   15.0000
omega____ theta____ kappa____ phi______ frames
    -       54.6574  111.0000  -35.0000 46

  4 omega  104.00  169.00   1.0000   60.0000
omega____ theta____ kappa____ phi______ frames
    -      109.3147  111.0000    0.0000 65

  5 omega  100.00  177.00   1.0000   60.0000
omega____ theta____ kappa____ phi______ frames
    -      109.3147  111.0000  -35.0000 77

  6 omega   18.00   93.00   1.0000   60.0000
omega____ theta____ kappa____ phi______ frames
    -      109.3147  -25.0000  -90.0000 75

  7 omega   53.00   88.00   1.0000   60.0000
omega____ theta____ kappa____ phi______ frames
    -      109.3147  -25.0000 -150.0000 35

  8 omega -150.00  -79.00   1.0000   15.0000
omega____ theta____ kappa____ phi______ frames
    -      -54.6574  -99.0000  -30.0000 71

  9 omega   10.00  157.00   1.0000   15.0000
omega____ theta____ kappa____ phi______ frames
    -       54.6574   77.0000   60.0000 147

 10 omega   57.00  123.00   1.0000   60.0000
omega____ theta____ kappa____ phi______ frames
    -      109.3147  178.0000  150.0000 66
;
_diffrn_measurement_device_type 'SuperNova, Dual, Cu at zero, Atlas'
_diffrn_measurement_method '\w scans'
_diffrn_orient_matrix_UB_11 0.0614722000
_diffrn_orient_matrix_UB_12 0.0093109000
_diffrn_orient_matrix_UB_13 0.0749318000
_diffrn_orient_matrix_UB_21 0.0153250000
_diffrn_orient_matrix_UB_22 -0.0692893000
_diffrn_orient_matrix_UB_23 -0.0178411000
_diffrn_orient_matrix_UB_31 0.0330641000
_diffrn_orient_matrix_UB_32 0.0148702000
_diffrn_orient_matrix_UB_33 -0.1309686000
_diffrn_radiation_monochromator mirror
_diffrn_radiation_type 'Cu K\a'
_diffrn_radiation_wavelength 1.5418
_diffrn_reflns_av_R_equivalents 0.0317
_diffrn_reflns_av_unetI/netI 0.0278
_diffrn_reflns_Laue_measured_fraction_full 0.966
_diffrn_reflns_Laue_measured_fraction_max 0.987
_diffrn_reflns_limit_h_max 25
_diffrn_reflns_limit_h_min -25
_diffrn_reflns_limit_k_max 25
_diffrn_reflns_limit_k_min -23
_diffrn_reflns_limit_l_max 6
_diffrn_reflns_limit_l_min -11
_diffrn_reflns_number 12631
_diffrn_reflns_point_group_measured_fraction_full 0.966
_diffrn_reflns_point_group_measured_fraction_max 0.987
_diffrn_reflns_theta_full 67.684
_diffrn_reflns_theta_max 66.586
_diffrn_reflns_theta_min 11.203
_diffrn_source 'SuperNova (Cu) X-ray Source'
_exptl_absorpt_coefficient_mu 3.872
_exptl_absorpt_correction_T_max 1.178
_exptl_absorpt_correction_T_min 0.894
_exptl_absorpt_correction_type gaussian
_exptl_absorpt_process_details
;
CrysAlisPro, Agilent Technologies,
Version 1.171.36.18t (release 05-06-2012 CrysAlis171 .NET)
(compiled Jun  5 2012,17:40:27)
Numerical absorption correction based on gaussian integration over
            a multifaceted crystal model
;
_exptl_crystal_colour 'reddish black'
_exptl_crystal_density_diffrn 1.394
_exptl_crystal_description square
_exptl_crystal_F_000 2040
_exptl_crystal_size_max 0.1409
_exptl_crystal_size_mid 0.1037
_exptl_crystal_size_min 0.0504
_refine_diff_density_max 0.749
_refine_diff_density_min -0.289
_refine_diff_density_rms 0.052
_refine_ls_extinction_method none
_refine_ls_goodness_of_fit_ref 1.042
_refine_ls_hydrogen_treatment mixed
_refine_ls_matrix_type full
_refine_ls_number_parameters 381
_refine_ls_number_reflns 4129
_refine_ls_number_restraints 4
_refine_ls_restrained_S_all 1.042
_refine_ls_R_factor_all 0.0452
_refine_ls_R_factor_gt 0.0377
_refine_ls_shift/su_max 0.001
_refine_ls_shift/su_mean 0.000
_refine_ls_structure_factor_coef Fsqd
_refine_ls_weighting_details 'w=1/[\s^2^(Fo^2^)+(0.0629P)^2^+1.3614P] where P=(Fo^2^+2Fc^2^)/3'
_refine_ls_weighting_scheme calc
_refine_ls_wR_factor_gt 0.0994
_refine_ls_wR_factor_ref 0.1054
_reflns_Friedel_coverage 0.000
_reflns_number_gt 3576
_reflns_number_total 4129
_reflns_threshold_expression 'I > 2\s(I)'
_cod_data_source_file c6dt03228a2.cif
_cod_data_source_block SPD-65
_cod_depositor_comments 'Adding full bibliography for 1544296--1544297.cif.'
_cod_original_cell_volume 4711.16(19)
_cod_database_code 1544297
_shelx_space_group_comment
;
The symmetry employed for this shelxl refinement is uniquely defined
by the following loop, which should always be used as a source of
symmetry information in preference to the above space-group names.
They are only intended as comments.
;
_reflns_odcompleteness_completeness 98.63
_reflns_odcompleteness_iscentric 1
_reflns_odcompleteness_theta 66.49
_shelxl_version_number 2013-4

loop_
_space_group_symop_operation_xyz
'x, y, z'
'-y+1/2, x, z'
'-x+1/2, -y+1/2, z'
'y, -x+1/2, z'
'-x, -y, -z'
'y-1/2, -x, -z'
'x-1/2, y-1/2, -z'
'-y, x-1/2, -z'

loop_
_atom_site_label
_atom_site_type_symbol
_atom_site_fract_x
_atom_site_fract_y
_atom_site_fract_z
_atom_site_U_iso_or_equiv
_atom_site_adp_type
_atom_site_occupancy
_atom_site_site_symmetry_order
_atom_site_calc_flag
_atom_site_refinement_flags_posn
_atom_site_refinement_flags_adp
_atom_site_refinement_flags_occupancy
_atom_site_disorder_assembly
_atom_site_disorder_group
V1 V 0.50775(2) 0.37868(2) 0.32114(3) 0.02591(13) Uani 1 1 d . . . . .
O3 O 0.44205(7) 0.41279(7) 0.33359(14) 0.0344(3) Uani 1 1 d . . . . .
O1 O 0.54488(6) 0.42546(6) 0.18963(13) 0.0279(3) Uani 1 1 d . . . . .
O2 O 0.50814(6) 0.33906(6) 0.49591(13) 0.0287(3) Uani 1 1 d . . . . .
O4 O 0.48703(6) 0.30754(7) 0.24398(14) 0.0318(3) Uani 1 1 d D . . . .
O5 O 0.61222(10) 0.41458(8) 0.80915(16) 0.0471(4) Uani 1 1 d . . . . .
N2 N 0.56761(8) 0.41931(8) 0.57240(16) 0.0292(4) Uani 1 1 d . . . . .
N1 N 0.55780(7) 0.43992(8) 0.44383(16) 0.0268(4) Uani 1 1 d . . . . .
N3 N 0.60584(8) 0.32833(8) 0.32069(16) 0.0262(4) Uani 1 1 d . . . . .
C22 C 0.66524(9) 0.23583(9) 0.3547(2) 0.0268(4) Uani 1 1 d . . . . .
C12 C 0.53969(9) 0.36580(9) 0.5892(2) 0.0277(4) Uani 1 1 d . . . . .
C21 C 0.61024(9) 0.26852(9) 0.3543(2) 0.0280(4) Uani 1 1 d . . . . .
C25 C 0.65858(9) 0.35730(9) 0.2863(2) 0.0265(4) Uani 1 1 d . . . . .
C1 C 0.56421(9) 0.48384(9) 0.1769(2) 0.0279(4) Uani 1 1 d . . . . .
C24 C 0.71564(9) 0.32846(9) 0.2842(2) 0.0262(4) Uani 1 1 d . . . . .
C10 C 0.58102(9) 0.52018(9) 0.2853(2) 0.0275(4) Uani 1 1 d . . . . .
C9 C 0.60287(9) 0.58302(9) 0.2641(2) 0.0293(4) Uani 1 1 d . . . . .
C11 C 0.58136(9) 0.49370(9) 0.4156(2) 0.0278(4) Uani 1 1 d . . . . .
C2 C 0.57044(9) 0.50687(10) 0.0466(2) 0.0320(5) Uani 1 1 d . . . . .
C23 C 0.71984(9) 0.26631(9) 0.31935(18) 0.0245(4) Uani 1 1 d . . . . .
C18 C 0.51549(9) 0.27761(10) 0.7388(2) 0.0333(5) Uani 1 1 d . . . . .
C4 C 0.60624(9) 0.60587(10) 0.1326(2) 0.0331(5) Uani 1 1 d . . . . .
C8 C 0.61995(10) 0.62337(10) 0.3677(2) 0.0336(5) Uani 1 1 d . . . . .
C3 C 0.59022(10) 0.56606(11) 0.0264(2) 0.0350(5) Uani 1 1 d . . . . .
C13 C 0.54520(10) 0.33472(10) 0.7185(2) 0.0312(4) Uani 1 1 d . . . . .
C17 C 0.52060(11) 0.24678(11) 0.8577(2) 0.0382(5) Uani 1 1 d . . . . .
C7 C 0.63858(11) 0.68330(11) 0.3426(3) 0.0392(5) Uani 1 1 d . . . . .
C5 C 0.62558(10) 0.66778(11) 0.1107(3) 0.0391(5) Uani 1 1 d . . . . .
C14 C 0.58091(12) 0.36024(10) 0.8209(2) 0.0364(5) Uani 1 1 d . . . . .
C6 C 0.64102(11) 0.70569(11) 0.2128(3) 0.0424(6) Uani 1 1 d . . . . .
C15 C 0.58593(13) 0.32838(12) 0.9407(2) 0.0444(6) Uani 1 1 d . . . . .
C19B C 0.4304(2) 0.2749(3) 0.2261(8) 0.0400(12) Uani 0.78(2) 1 d D . P A 1
H19C H 0.4274 0.2603 0.1358 0.048 Uiso 0.78(2) 1 calc R U P A 1
H19D H 0.3957 0.3024 0.2430 0.048 Uiso 0.78(2) 1 calc R U P A 1
C16 C 0.55596(12) 0.27244(12) 0.9587(2) 0.0427(6) Uani 1 1 d . . . . .
C20B C 0.42828(18) 0.22068(17) 0.3198(4) 0.0554(9) Uani 0.770(5) 1 d D . P A 1
H20E H 0.4608 0.1921 0.2982 0.083 Uiso 0.770(5) 1 calc R U P A 1
H20F H 0.3889 0.2002 0.3122 0.083 Uiso 0.770(5) 1 calc R U P A 1
H20D H 0.4338 0.2352 0.4085 0.083 Uiso 0.770(5) 1 calc R U P A 1
C20A C 0.4237(6) 0.2195(5) 0.1967(13) 0.0554(9) Uani 0.230(5) 1 d D . P A 2
H20A H 0.4244 0.2278 0.1037 0.083 Uiso 0.230(5) 1 calc R U P A 2
H20B H 0.3856 0.1989 0.2192 0.083 Uiso 0.230(5) 1 calc R U P A 2
H20C H 0.4581 0.1935 0.2196 0.083 Uiso 0.230(5) 1 calc R U P A 2
C19A C 0.4281(6) 0.2798(7) 0.272(2) 0.0400(12) Uani 0.22(2) 1 d D . P A 2
H19B H 0.3949 0.3075 0.2450 0.048 Uiso 0.22(2) 1 calc R U P A 2
H19A H 0.4241 0.2721 0.3657 0.048 Uiso 0.22(2) 1 calc R U P A 2
H8 H 0.6165(10) 0.6113(10) 0.457(2) 0.028(6) Uiso 1 1 d . . . . .
H18 H 0.4924(12) 0.2582(12) 0.662(3) 0.041(7) Uiso 1 1 d . . . . .
H5 H 0.6265(11) 0.6797(11) 0.021(3) 0.036(6) Uiso 1 1 d . . . . .
H3 H 0.5949(10) 0.5813(10) -0.060(2) 0.032(6) Uiso 1 1 d . . . . .
H11 H 0.6013(11) 0.5156(11) 0.486(2) 0.038(6) Uiso 1 1 d . . . . .
H25 H 0.6557(10) 0.3988(11) 0.263(2) 0.033(6) Uiso 1 1 d . . . . .
H2 H 0.5606(11) 0.4792(11) -0.025(3) 0.037(6) Uiso 1 1 d . . . . .
H21 H 0.5722(11) 0.2480(10) 0.373(2) 0.031(6) Uiso 1 1 d . . . . .
H16 H 0.5598(12) 0.2513(12) 1.041(3) 0.047(7) Uiso 1 1 d . . . . .
H24 H 0.7510(10) 0.3518(10) 0.252(2) 0.025(5) Uiso 1 1 d . . . . .
H22 H 0.6655(10) 0.1940(11) 0.382(2) 0.031(6) Uiso 1 1 d . . . . .
H7 H 0.6493(12) 0.7108(12) 0.419(3) 0.046(7) Uiso 1 1 d . . . . .
H17 H 0.5015(12) 0.2083(13) 0.870(3) 0.046(7) Uiso 1 1 d . . . . .
H15 H 0.6115(14) 0.3469(14) 1.010(3) 0.060(8) Uiso 1 1 d . . . . .
H6 H 0.6529(14) 0.7466(13) 0.192(3) 0.054(8) Uiso 1 1 d . . . . .
H5O H 0.6061(16) 0.4289(16) 0.728(4) 0.082(11) Uiso 1 1 d . . . . .

loop_
_atom_site_aniso_label
_atom_site_aniso_U_11
_atom_site_aniso_U_22
_atom_site_aniso_U_33
_atom_site_aniso_U_23
_atom_site_aniso_U_13
_atom_site_aniso_U_12
V1 0.0240(2) 0.0294(2) 0.0243(2) -0.00009(13) 0.00057(12) 0.00399(12)
O3 0.0309(8) 0.0413(8) 0.0311(8) 0.0013(6) -0.0004(6) 0.0068(6)
O1 0.0298(7) 0.0292(7) 0.0248(7) 0.0000(5) 0.0001(5) 0.0033(5)
O2 0.0270(7) 0.0334(8) 0.0255(7) 0.0016(6) 0.0029(5) 0.0033(5)
O4 0.0308(7) 0.0329(8) 0.0318(8) -0.0008(6) -0.0021(6) -0.0013(6)
O5 0.0788(13) 0.0346(9) 0.0279(9) -0.0029(7) -0.0075(8) -0.0020(8)
N2 0.0358(9) 0.0286(8) 0.0232(8) -0.0005(7) 0.0009(7) 0.0045(7)
N1 0.0294(8) 0.0290(8) 0.0221(8) -0.0010(6) 0.0012(6) 0.0080(6)
N3 0.0272(8) 0.0259(8) 0.0255(9) 0.0000(6) 0.0020(6) 0.0020(6)
C22 0.0291(10) 0.0230(10) 0.0282(10) 0.0020(8) 0.0012(8) 0.0013(7)
C12 0.0259(9) 0.0315(10) 0.0257(10) -0.0017(8) 0.0039(8) 0.0084(7)
C21 0.0264(10) 0.0275(10) 0.0299(10) 0.0005(8) 0.0023(8) -0.0005(8)
C25 0.0300(10) 0.0231(10) 0.0263(10) 0.0013(8) 0.0005(8) 0.0027(7)
C1 0.0219(9) 0.0307(10) 0.0311(11) 0.0033(8) 0.0007(8) 0.0062(7)
C24 0.0262(10) 0.0266(10) 0.0257(10) 0.0007(8) 0.0003(8) -0.0008(7)
C10 0.0222(9) 0.0314(10) 0.0288(10) 0.0004(8) 0.0019(8) 0.0083(7)
C9 0.0217(9) 0.0306(10) 0.0355(11) 0.0016(8) 0.0027(8) 0.0074(7)
C11 0.0274(10) 0.0280(10) 0.0280(10) -0.0040(8) 0.0013(8) 0.0074(7)
C2 0.0266(10) 0.0407(12) 0.0288(11) 0.0027(9) -0.0008(8) 0.0048(8)
C23 0.0260(10) 0.0266(10) 0.0208(9) -0.0017(7) 0.0001(7) 0.0016(8)
C18 0.0264(10) 0.0407(12) 0.0327(12) 0.0025(9) 0.0070(8) 0.0073(8)
C4 0.0233(10) 0.0363(11) 0.0397(12) 0.0073(9) 0.0012(8) 0.0052(8)
C8 0.0287(10) 0.0328(11) 0.0392(12) 0.0011(9) 0.0068(9) 0.0057(8)
C3 0.0294(11) 0.0438(12) 0.0319(11) 0.0120(10) -0.0007(9) 0.0049(9)
C13 0.0342(11) 0.0339(11) 0.0255(10) 0.0006(8) 0.0053(8) 0.0108(8)
C17 0.0379(12) 0.0412(13) 0.0354(12) 0.0076(10) 0.0123(10) 0.0082(9)
C7 0.0326(11) 0.0347(12) 0.0503(14) -0.0021(10) 0.0074(10) 0.0018(9)
C5 0.0328(11) 0.0389(12) 0.0456(14) 0.0133(10) 0.0034(10) 0.0040(9)
C14 0.0508(14) 0.0325(11) 0.0260(11) -0.0031(8) 0.0048(9) 0.0086(9)
C6 0.0340(12) 0.0321(12) 0.0611(16) 0.0049(11) 0.0073(11) 0.0004(9)
C15 0.0660(16) 0.0433(13) 0.0238(11) -0.0042(9) -0.0003(11) 0.0113(11)
C19B 0.0353(13) 0.0377(15) 0.047(3) 0.000(2) -0.0117(19) -0.0063(11)
C16 0.0583(15) 0.0452(13) 0.0245(11) 0.0050(10) 0.0096(10) 0.0144(11)
C20B 0.055(2) 0.0473(19) 0.064(2) 0.0137(16) -0.0089(17) -0.0173(15)
C20A 0.055(2) 0.0473(19) 0.064(2) 0.0137(16) -0.0089(17) -0.0173(15)
C19A 0.0353(13) 0.0377(15) 0.047(3) 0.000(2) -0.0117(19) -0.0063(11)

loop_
_atom_type_symbol
_atom_type_description
_atom_type_scat_dispersion_real
_atom_type_scat_dispersion_imag
_atom_type_scat_source
C C 0.0181 0.0091 'International Tables Vol C Tables 4.2.6.8 and 6.1.1.4'
H H 0.0000 0.0000 'International Tables Vol C Tables 4.2.6.8 and 6.1.1.4'
N N 0.0311 0.0180 'International Tables Vol C Tables 4.2.6.8 and 6.1.1.4'
O O 0.0492 0.0322 'International Tables Vol C Tables 4.2.6.8 and 6.1.1.4'
V V 0.0687 2.1097 'International Tables Vol C Tables 4.2.6.8 and 6.1.1.4'

loop_
_geom_angle_atom_site_label_1
_geom_angle_atom_site_label_2
_geom_angle_atom_site_label_3
_geom_angle
_geom_angle_site_symmetry_3
O3 V1 O4 102.03(7) .
O3 V1 O1 100.89(7) .
O4 V1 O1 105.17(6) .
O3 V1 O2 97.60(7) .
O4 V1 O2 91.29(6) .
O1 V1 O2 151.93(6) .
O3 V1 N1 96.82(7) .
O4 V1 N1 157.97(7) .
O1 V1 N1 82.09(6) .
O2 V1 N1 74.87(6) .
O3 V1 N3 175.58(7) .
O4 V1 N3 80.14(6) .
O1 V1 N3 82.12(6) .
O2 V1 N3 78.44(6) .
N1 V1 N3 80.33(6) .
C1 O1 V1 135.98(13) .
C12 O2 V1 117.71(13) .
C19B O4 V1 134.3(4) .
C19A O4 V1 119.7(5) .
C14 O5 H5O 108(2) .
C12 N2 N1 109.42(16) .
C11 N1 N2 115.58(17) .
C11 N1 V1 128.99(14) .
N2 N1 V1 115.42(12) .
C21 N3 C25 117.02(17) .
C21 N3 V1 120.20(13) .
C25 N3 V1 122.77(13) .
C21 C22 C23 118.95(18) .
C21 C22 H22 119.6(14) .
C23 C22 H22 121.3(14) .
O2 C12 N2 122.36(18) .
O2 C12 C13 119.10(19) .
N2 C12 C13 118.53(18) .
N3 C21 C22 123.67(19) .
N3 C21 H21 116.1(14) .
C22 C21 H21 120.1(14) .
N3 C25 C24 123.35(18) .
N3 C25 H25 117.3(14) .
C24 C25 H25 119.3(14) .
O1 C1 C10 122.33(18) .
O1 C1 C2 116.82(18) .
C10 C1 C2 120.76(19) .
C25 C24 C23 119.28(18) .
C25 C24 H24 118.2(12) .
C23 C24 H24 122.4(12) .
C1 C10 C11 120.03(19) .
C1 C10 C9 119.45(19) .
C11 C10 C9 120.33(19) .
C8 C9 C4 118.0(2) .
C8 C9 C10 123.4(2) .
C4 C9 C10 118.60(19) .
N1 C11 C10 123.70(19) .
N1 C11 H11 117.0(15) .
C10 C11 H11 119.2(15) .
C3 C2 C1 119.9(2) .
C3 C2 H2 122.4(15) .
C1 C2 H2 117.7(15) .
C24 C23 C22 117.72(17) .
C24 C23 C23 121.1(2) 3_655
C22 C23 C23 121.2(2) 3_655
C17 C18 C13 120.9(2) .
C17 C18 H18 120.7(15) .
C13 C18 H18 118.2(15) .
C5 C4 C3 121.6(2) .
C5 C4 C9 119.2(2) .
C3 C4 C9 119.24(19) .
C7 C8 C9 121.1(2) .
C7 C8 H8 117.1(14) .
C9 C8 H8 121.6(14) .
C2 C3 C4 122.0(2) .
C2 C3 H3 120.1(14) .
C4 C3 H3 117.9(14) .
C18 C13 C14 119.0(2) .
C18 C13 C12 119.5(2) .
C14 C13 C12 121.5(2) .
C18 C17 C16 119.6(2) .
C18 C17 H17 120.5(17) .
C16 C17 H17 119.8(17) .
C8 C7 C6 120.5(2) .
C8 C7 H7 118.7(15) .
C6 C7 H7 120.8(15) .
C6 C5 C4 121.3(2) .
C6 C5 H5 124.3(15) .
C4 C5 H5 114.4(15) .
O5 C14 C15 117.5(2) .
O5 C14 C13 123.10(19) .
C15 C14 C13 119.4(2) .
C5 C6 C7 119.8(2) .
C5 C6 H6 117.1(17) .
C7 C6 H6 123.1(17) .
C16 C15 C14 120.5(2) .
C16 C15 H15 121.9(18) .
C14 C15 H15 117.6(18) .
O4 C19B C20B 109.2(3) .
O4 C19B H19C 109.8 .
C20B C19B H19C 109.8 .
O4 C19B H19D 109.8 .
C20B C19B H19D 109.8 .
H19C C19B H19D 108.3 .
C15 C16 C17 120.5(2) .
C15 C16 H16 119.5(16) .
C17 C16 H16 120.0(16) .
C19B C20B H20E 109.5 .
C19B C20B H20F 109.5 .
H20E C20B H20F 109.5 .
C19B C20B H20D 109.5 .
H20E C20B H20D 109.5 .
H20F C20B H20D 109.5 .
C19A C20A H20A 109.5 .
C19A C20A H20B 109.5 .
H20A C20A H20B 109.5 .
C19A C20A H20C 109.5 .
H20A C20A H20C 109.5 .
H20B C20A H20C 109.5 .
O4 C19A C20A 108.4(9) .
O4 C19A H19B 110.0 .
C20A C19A H19B 110.0 .
O4 C19A H19A 110.0 .
C20A C19A H19A 110.0 .
H19B C19A H19A 108.4 .

loop_
_geom_bond_atom_site_label_1
_geom_bond_atom_site_label_2
_geom_bond_distance
_geom_bond_site_symmetry_2
V1 O3 1.6010(15) .
V1 O4 1.7789(14) .
V1 O1 1.8532(14) .
V1 O2 1.9664(14) .
V1 N1 2.1103(17) .
V1 N3 2.3772(16) .
O1 C1 1.332(2) .
O2 C12 1.300(2) .
O4 C19B 1.420(3) .
O4 C19A 1.433(9) .
O5 C14 1.357(3) .
O5 H5O 0.89(4) .
N2 C12 1.312(3) .
N2 N1 1.393(2) .
N1 C11 1.298(3) .
N3 C21 1.337(3) .
N3 C25 1.343(3) .
C22 C21 1.380(3) .
C22 C23 1.395(3) .
C22 H22 0.94(2) .
C12 C13 1.476(3) .
C21 H21 0.95(2) .
C25 C24 1.379(3) .
C25 H25 0.93(2) .
C1 C10 1.397(3) .
C1 C2 1.417(3) .
C24 C23 1.390(3) .
C24 H24 0.97(2) .
C10 C11 1.439(3) .
C10 C9 1.450(3) .
C9 C8 1.412(3) .
C9 C4 1.423(3) .
C11 H11 0.96(3) .
C2 C3 1.361(3) .
C2 H2 0.96(3) .
C23 C23 1.478(4) 3_655
C18 C17 1.381(3) .
C18 C13 1.403(3) .
C18 H18 1.01(3) .
C4 C5 1.416(3) .
C4 C3 1.419(3) .
C8 C7 1.377(3) .
C8 H8 0.95(2) .
C3 H3 0.94(2) .
C13 C14 1.405(3) .
C17 C16 1.391(4) .
C17 H17 0.93(3) .
C7 C6 1.402(4) .
C7 H7 1.00(3) .
C5 C6 1.359(4) .
C5 H5 0.95(3) .
C14 C15 1.399(3) .
C6 H6 0.94(3) .
C15 C16 1.380(4) .
C15 H15 0.98(3) .
C19B C20B 1.507(5) .
C19B H19C 0.9700 .
C19B H19D 0.9700 .
C16 H16 0.95(3) .
C20B H20E 0.9600 .
C20B H20F 0.9600 .
C20B H20D 0.9600 .
C20A C19A 1.509(9) .
C20A H20A 0.9600 .
C20A H20B 0.9600 .
C20A H20C 0.9600 .
C19A H19B 0.9700 .
C19A H19A 0.9700 .

loop_
_geom_torsion_atom_site_label_1
_geom_torsion_atom_site_label_2
_geom_torsion_atom_site_label_3
_geom_torsion_atom_site_label_4
_geom_torsion
_geom_torsion_site_symmetry_4
O3 V1 O1 C1 65.29(18) .
O4 V1 O1 C1 171.08(17) .
O2 V1 O1 C1 -65.0(2) .
N1 V1 O1 C1 -30.17(18) .
N3 V1 O1 C1 -111.43(18) .
O3 V1 O4 C19B -17.1(3) .
O1 V1 O4 C19B -122.0(3) .
O2 V1 O4 C19B 81.0(3) .
N1 V1 O4 C19B 131.2(4) .
N3 V1 O4 C19B 159.0(3) .
O3 V1 O4 C19A -33.0(13) .
O1 V1 O4 C19A -137.9(13) .
O2 V1 O4 C19A 65.1(13) .
N1 V1 O4 C19A 115.2(13) .
N3 V1 O4 C19A 143.1(13) .
C12 N2 N1 C11 177.73(16) .
C12 N2 N1 V1 -3.12(19) .
V1 O2 C12 N2 4.1(2) .
V1 O2 C12 C13 -175.05(13) .
N1 N2 C12 O2 -0.4(2) .
N1 N2 C12 C13 178.74(16) .
C25 N3 C21 C22 -0.3(3) .
V1 N3 C21 C22 179.06(15) .
C23 C22 C21 N3 0.5(3) .
C21 N3 C25 C24 0.1(3) .
V1 N3 C25 C24 -179.24(15) .
V1 O1 C1 C10 24.8(3) .
V1 O1 C1 C2 -158.59(14) .
N3 C25 C24 C23 -0.1(3) .
O1 C1 C10 C11 3.8(3) .
C2 C1 C10 C11 -172.67(18) .
O1 C1 C10 C9 178.75(16) .
C2 C1 C10 C9 2.3(3) .
C1 C10 C9 C8 179.02(18) .
C11 C10 C9 C8 -6.0(3) .
C1 C10 C9 C4 0.3(3) .
C11 C10 C9 C4 175.27(17) .
N2 N1 C11 C10 174.14(17) .
V1 N1 C11 C10 -4.9(3) .
C1 C10 C11 N1 -11.0(3) .
C9 C10 C11 N1 174.01(17) .
O1 C1 C2 C3 -179.74(18) .
C10 C1 C2 C3 -3.1(3) .
C25 C24 C23 C22 0.4(3) .
C25 C24 C23 C23 -179.57(14) 3_655
C21 C22 C23 C24 -0.6(3) .
C21 C22 C23 C23 179.39(14) 3_655
C8 C9 C4 C5 -0.8(3) .
C10 C9 C4 C5 177.98(17) .
C8 C9 C4 C3 179.08(18) .
C10 C9 C4 C3 -2.1(3) .
C4 C9 C8 C7 0.8(3) .
C10 C9 C8 C7 -177.94(19) .
C1 C2 C3 C4 1.2(3) .
C5 C4 C3 C2 -178.7(2) .
C9 C4 C3 C2 1.4(3) .
C17 C18 C13 C14 0.5(3) .
C17 C18 C13 C12 178.86(18) .
O2 C12 C13 C18 -1.1(3) .
N2 C12 C13 C18 179.72(18) .
O2 C12 C13 C14 177.24(18) .
N2 C12 C13 C14 -2.0(3) .
C13 C18 C17 C16 -0.4(3) .
C9 C8 C7 C6 0.0(3) .
C3 C4 C5 C6 -179.8(2) .
C9 C4 C5 C6 0.1(3) .
C18 C13 C14 O5 178.7(2) .
C12 C13 C14 O5 0.3(3) .
C18 C13 C14 C15 -0.2(3) .
C12 C13 C14 C15 -178.5(2) .
C4 C5 C6 C7 0.7(3) .
C8 C7 C6 C5 -0.8(3) .
O5 C14 C15 C16 -179.1(2) .
C13 C14 C15 C16 -0.2(4) .
C19A O4 C19B C20B -58(3) .
V1 O4 C19B C20B -104.6(4) .
C14 C15 C16 C17 0.3(4) .
C18 C17 C16 C15 0.0(3) .
C19B O4 C19A C20A 38.1(19) .
V1 O4 C19A C20A -178.4(10) .
